data_1100843
loop_
_publ_author_name
'Major, Quinn'
'Lough, Alan J.'
'Gusev, Dmitry G.'

_publ_section_title
;
 Substituents Effects in POP Pincer Complexes of Ruthenium
;
_journal_issue 10
_journal_name_full Organometallics
_journal_page_first 2492
_journal_page_last 2501
_journal_paper_doi 10.1021/om050053v
_journal_volume 24
_journal_year 2005
_chemical_formula_moiety 'C16 H38 Cl2 O P2 Ru'
_chemical_formula_sum 'C16 H38 Cl2 O P2 Ru'
_chemical_formula_weight 480.37
_space_group_IT_number 14
_symmetry_cell_setting monoclinic
_symmetry_space_group_name_Hall '-P 2yn'
_symmetry_space_group_name_H-M 'P 1 21/n 1'
_atom_sites_solution_hydrogens geom
_atom_sites_solution_primary direct
_atom_sites_solution_secondary difmap
_cell_angle_alpha 90.00
_cell_angle_beta 109.7360(14)
_cell_angle_gamma 90.00
_cell_formula_units_Z 4
_cell_length_a 10.7468(4)
_cell_length_b 16.5738(4)
_cell_length_c 12.9615(5)
_cell_measurement_reflns_used 25511
_cell_measurement_temperature 150(1)
_cell_measurement_theta_max 27.5
_cell_measurement_theta_min 2.6
_cell_volume 2173.03(13)
_diffrn_ambient_temperature 150(1)
_diffrn_detector_area_resol_mean 9
_diffrn_measurement_device_type 'Nonius KappaCCD'
_diffrn_measurement_method '\f scans and \w scans with \k offsets'
_diffrn_radiation_monochromator graphite
_diffrn_radiation_source 'fine-focus sealed tube'
_diffrn_radiation_type MoK\a
_diffrn_radiation_wavelength 0.71073
_diffrn_reflns_av_R_equivalents 0.0703
_diffrn_reflns_av_sigmaI/netI 0.0699
_diffrn_reflns_limit_h_max 13
_diffrn_reflns_limit_h_min -13
_diffrn_reflns_limit_k_max 21
_diffrn_reflns_limit_k_min -21
_diffrn_reflns_limit_l_max 16
_diffrn_reflns_limit_l_min -16
_diffrn_reflns_number 18568
_diffrn_reflns_theta_max 27.47
_diffrn_reflns_theta_min 2.97
_diffrn_standards_decay_% 0
_diffrn_standards_interval_count 0
_diffrn_standards_interval_time 0
_diffrn_standards_number 0
_exptl_absorpt_coefficient_mu 1.115
_exptl_absorpt_correction_T_max 0.959
_exptl_absorpt_correction_T_min 0.883
_exptl_absorpt_correction_type multi-scan
_exptl_absorpt_process_details
;
multi-scan from symmetry-related measurements
 Sortav (Blessing 1995)
;
_exptl_crystal_colour orange
_exptl_crystal_density_diffrn 1.468
_exptl_crystal_density_meas ?
_exptl_crystal_density_method 'not measured'
_exptl_crystal_description plate
_exptl_crystal_F_000 1000
_exptl_crystal_size_max 0.14
_exptl_crystal_size_mid 0.10
_exptl_crystal_size_min 0.04
_refine_ls_extinction_coef ?
_refine_ls_extinction_expression ?
_refine_ls_extinction_method SHELXL
_refine_ls_goodness_of_fit_ref 1.078
_refine_ls_hydrogen_treatment constr
_refine_ls_matrix_type full
_refine_ls_number_parameters 214
_refine_ls_number_reflns 4953
_refine_ls_number_restraints 11
_refine_ls_restrained_S_all 1.080
_refine_ls_R_factor_all 0.0741
_refine_ls_R_factor_gt 0.0403
_refine_ls_shift/su_max 0.001
_refine_ls_shift/su_mean 0.000
_refine_ls_structure_factor_coef Fsqd
_refine_ls_weighting_details 'calc w=1/[\s^2^(Fo^2^)+(0.0382P)^2^] where P=(Fo^2^+2Fc^2^)/3'
_refine_ls_weighting_scheme calc
_refine_ls_wR_factor_gt 0.0812
_refine_ls_wR_factor_ref 0.0944
_reflns_number_gt 3540
_reflns_number_total 4953
_reflns_threshold_expression I>2\s(I)
_cod_depositor_comments
;
The following automatic conversions were performed:
'_symmetry_cell_setting' value 'Monoclinic' changed to 'monoclinic'
according to '/home/saulius/struct/CIF-dictionaries/cif_core.dic'
dictionary named 'cif_core.dic' version 2.4.1 from 2010-06-29.

Automatic conversion script
Id: cif_fix_enum 1527 2010-12-29 10:47:43Z saulius 
;
_cod_original_sg_symbol_H-M 'P 21/n'
_cod_database_code 1100843

loop_
_symmetry_equiv_pos_as_xyz
'x, y, z'
'-x+1/2, y+1/2, -z+1/2'
'-x, -y, -z'
'x-1/2, -y-1/2, z-1/2'

loop_
_atom_site_label
_atom_site_type_symbol
_atom_site_fract_x
_atom_site_fract_y
_atom_site_fract_z
_atom_site_U_iso_or_equiv
_atom_site_adp_type
_atom_site_occupancy
_atom_site_symmetry_multiplicity
_atom_site_calc_flag
_atom_site_refinement_flags
_atom_site_disorder_assembly
_atom_site_disorder_group
Ru1 Ru 0.53880(3) 0.068803(15) 0.75439(2) 0.01728(10) Uani 1 1 d D . .
H1RU H 0.531(3) 0.0145(13) 0.6431(16) 0.026 Uiso 1 1 d D . .
H2RU H 0.610(3) 0.0391(15) 0.6650(19) 0.026 Uiso 1 1 d D . .
Cl1 Cl 0.43948(9) 0.18269(5) 0.64093(8) 0.0283(2) Uani 1 1 d D . .
Cl2 Cl 0.63537(9) -0.04182(5) 0.87532(7) 0.0235(2) Uani 1 1 d D . .
P1 P 0.33161(9) 0.00734(5) 0.72007(8) 0.0206(2) Uani 1 1 d D . .
P2 P 0.73679(9) 0.14074(5) 0.83612(7) 0.0192(2) Uani 1 1 d D . .
O1 O 0.4901(2) 0.12153(13) 0.88896(19) 0.0199(5) Uani 1 1 d . . .
C1 C 0.2911(4) 0.0452(2) 0.8383(3) 0.0233(8) Uani 1 1 d . . .
H1A H 0.1939 0.0481 0.8190 0.028 Uiso 1 1 calc R . .
H1B H 0.3256 0.0072 0.9004 0.028 Uiso 1 1 calc R . .
C2 C 0.3503(4) 0.1281(2) 0.8726(3) 0.0248(8) Uani 1 1 d . . .
H2A H 0.3082 0.1683 0.8149 0.030 Uiso 1 1 calc R . .
H2B H 0.3369 0.1451 0.9413 0.030 Uiso 1 1 calc R . .
C3 C 0.5634(4) 0.19372(19) 0.9373(3) 0.0239(8) Uani 1 1 d . . .
H3A H 0.5475 0.2075 1.0062 0.029 Uiso 1 1 calc R . .
H3B H 0.5348 0.2398 0.8861 0.029 Uiso 1 1 calc R . .
C4 C 0.7071(4) 0.1764(2) 0.9601(3) 0.0233(8) Uani 1 1 d . . .
H4A H 0.7371 0.1349 1.0181 0.028 Uiso 1 1 calc R . .
H4B H 0.7591 0.2261 0.9871 0.028 Uiso 1 1 calc R . .
C5 C 0.3246(4) -0.1030(2) 0.7404(3) 0.0243(8) Uani 1 1 d . . .
H5A H 0.3871 -0.1140 0.8160 0.029 Uiso 1 1 calc R . .
C6 C 0.3762(5) -0.1524(2) 0.6631(4) 0.0427(11) Uani 1 1 d . . .
H6A H 0.3870 -0.2088 0.6870 0.064 Uiso 1 1 calc R . .
H6B H 0.4617 -0.1307 0.6648 0.064 Uiso 1 1 calc R . .
H6C H 0.3130 -0.1491 0.5883 0.064 Uiso 1 1 calc R . .
C7 C 0.1906(4) -0.1338(2) 0.7389(3) 0.0338(10) Uani 1 1 d . . .
H7A H 0.2006 -0.1881 0.7707 0.051 Uiso 1 1 calc R . .
H7B H 0.1296 -0.1356 0.6631 0.051 Uiso 1 1 calc R . .
H7C H 0.1554 -0.0974 0.7820 0.051 Uiso 1 1 calc R . .
C8 C 0.1859(4) 0.0293(2) 0.5969(3) 0.0329(10) Uani 1 1 d . . .
H8A H 0.1178 -0.0127 0.5933 0.039 Uiso 1 1 calc R . .
C9 C 0.2229(5) 0.0204(3) 0.4927(3) 0.0431(12) Uani 1 1 d . . .
H9A H 0.1437 0.0277 0.4279 0.065 Uiso 1 1 calc R . .
H9B H 0.2595 -0.0336 0.4909 0.065 Uiso 1 1 calc R . .
H9C H 0.2888 0.0612 0.4928 0.065 Uiso 1 1 calc R . .
C10 C 0.1216(4) 0.1119(2) 0.5988(4) 0.0396(11) Uani 1 1 d . . .
H10A H 0.0427 0.1175 0.5335 0.059 Uiso 1 1 calc R . .
H10B H 0.1846 0.1548 0.5996 0.059 Uiso 1 1 calc R . .
H10C H 0.0965 0.1160 0.6647 0.059 Uiso 1 1 calc R . .
C11 C 0.7872(4) 0.2307(2) 0.7742(3) 0.0251(8) Uani 1 1 d . . .
H11A H 0.8823 0.2414 0.8168 0.030 Uiso 1 1 calc R . .
C12 C 0.7096(4) 0.3078(2) 0.7802(3) 0.0338(10) Uani 1 1 d . . .
H12A H 0.7389 0.3523 0.7442 0.051 Uiso 1 1 calc R . .
H12B H 0.7257 0.3216 0.8571 0.051 Uiso 1 1 calc R . .
H12C H 0.6149 0.2984 0.7431 0.051 Uiso 1 1 calc R . .
C13 C 0.7776(4) 0.2142(2) 0.6554(3) 0.0349(10) Uani 1 1 d . . .
H13A H 0.8089 0.2616 0.6260 0.052 Uiso 1 1 calc R . .
H13B H 0.6855 0.2032 0.6111 0.052 Uiso 1 1 calc R . .
H13C H 0.8324 0.1675 0.6532 0.052 Uiso 1 1 calc R . .
C14 C 0.8907(4) 0.0820(2) 0.8962(3) 0.0235(8) Uani 1 1 d . . .
H14A H 0.8739 0.0448 0.9508 0.028 Uiso 1 1 calc R . .
C15 C 0.9207(4) 0.0277(2) 0.8122(3) 0.0301(9) Uani 1 1 d . . .
H15A H 0.9961 -0.0071 0.8496 0.045 Uiso 1 1 calc R . .
H15B H 0.9418 0.0611 0.7580 0.045 Uiso 1 1 calc R . .
H15C H 0.8432 -0.0057 0.7752 0.045 Uiso 1 1 calc R . .
C16 C 1.0121(4) 0.1328(2) 0.9610(3) 0.0333(10) Uani 1 1 d . . .
H16A H 1.0842 0.0969 1.0022 0.050 Uiso 1 1 calc R . .
H16B H 0.9887 0.1684 1.0121 0.050 Uiso 1 1 calc R . .
H16C H 1.0406 0.1655 0.9100 0.050 Uiso 1 1 calc R . .

loop_
_atom_site_aniso_label
_atom_site_aniso_U_11
_atom_site_aniso_U_22
_atom_site_aniso_U_33
_atom_site_aniso_U_23
_atom_site_aniso_U_13
_atom_site_aniso_U_12
Ru1 0.01816(17) 0.01558(15) 0.01728(16) -0.00012(10) 0.00488(12) -0.00021(11)
Cl1 0.0242(5) 0.0233(5) 0.0324(5) 0.0093(4) 0.0031(4) 0.0012(4)
Cl2 0.0229(5) 0.0194(4) 0.0258(5) 0.0039(3) 0.0052(4) 0.0019(3)
P1 0.0195(5) 0.0189(5) 0.0216(5) 0.0005(3) 0.0046(4) -0.0028(4)
P2 0.0170(5) 0.0173(4) 0.0214(5) 0.0004(3) 0.0039(4) -0.0015(3)
O1 0.0194(13) 0.0177(12) 0.0235(14) -0.0034(9) 0.0083(11) 0.0014(9)
C1 0.018(2) 0.0244(18) 0.028(2) 0.0029(14) 0.0084(17) -0.0001(14)
C2 0.022(2) 0.0278(19) 0.029(2) -0.0007(15) 0.0138(17) 0.0012(15)
C3 0.025(2) 0.0202(18) 0.026(2) -0.0080(14) 0.0083(17) -0.0030(14)
C4 0.024(2) 0.0245(19) 0.0190(19) -0.0047(14) 0.0041(16) -0.0032(15)
C5 0.025(2) 0.0182(18) 0.027(2) 0.0037(14) 0.0047(17) -0.0010(14)
C6 0.055(3) 0.025(2) 0.055(3) -0.0062(18) 0.028(3) -0.0011(19)
C7 0.035(2) 0.027(2) 0.033(2) 0.0025(16) 0.0037(19) -0.0075(17)
C8 0.026(2) 0.030(2) 0.033(2) 0.0065(16) -0.0020(19) -0.0099(16)
C9 0.054(3) 0.042(3) 0.023(2) 0.0012(18) -0.002(2) -0.006(2)
C10 0.024(2) 0.037(2) 0.050(3) 0.0155(19) 0.002(2) 0.0027(18)
C11 0.023(2) 0.0192(18) 0.033(2) 0.0060(14) 0.0097(17) -0.0016(14)
C12 0.038(3) 0.020(2) 0.042(3) 0.0032(16) 0.011(2) -0.0010(16)
C13 0.041(3) 0.033(2) 0.037(2) 0.0118(17) 0.021(2) 0.0017(18)
C14 0.019(2) 0.0224(18) 0.027(2) 0.0014(14) 0.0049(16) -0.0013(14)
C15 0.026(2) 0.029(2) 0.038(2) -0.0020(16) 0.0138(19) 0.0020(16)
C16 0.022(2) 0.028(2) 0.040(3) -0.0023(17) -0.0021(19) -0.0011(16)

loop_
_atom_type_symbol
_atom_type_description
_atom_type_scat_dispersion_real
_atom_type_scat_dispersion_imag
_atom_type_scat_source
C C 0.0033 0.0016 'International Tables Vol C Tables 4.2.6.8 and 6.1.1.4'
H H 0.0000 0.0000 'International Tables Vol C Tables 4.2.6.8 and 6.1.1.4'
Cl Cl 0.1484 0.1585 'International Tables Vol C Tables 4.2.6.8 and 6.1.1.4'
O O 0.0106 0.0060 'International Tables Vol C Tables 4.2.6.8 and 6.1.1.4'
P P 0.1023 0.0942 'International Tables Vol C Tables 4.2.6.8 and 6.1.1.4'
Ru Ru -1.2594 0.8363 'International Tables Vol C Tables 4.2.6.8 and 6.1.1.4'
